data_1541041
loop_
_publ_author_name
'Thiele, G.'
'Rotter, H.W.'
'Schmidt, K.'

_publ_section_title
;
 Die Heptabromodigermanate(II) A3Ge2Br7 (A=Rb, NH4) Synthesen,
 Charakterisierung und Kristallstrukturen
;
_journal_name_full 'Zeitschrift fuer Anorganische und Allgemeine Chemie'
_journal_page_first 149
_journal_page_last 158
_journal_volume 578
_journal_year 1989
_chemical_formula_sum 'Br7 Ge2 Rb3'
_chemical_name_systematic 'Rb3 Ge2 Br7'
_space_group_IT_number 14
_symmetry_space_group_name_Hall '-P 2ybc'
_symmetry_space_group_name_H-M 'P 1 21/c 1'
_cell_angle_alpha 90
_cell_angle_beta 102.06
_cell_angle_gamma 90
_cell_formula_units_Z 4
_cell_length_a 10.126
_cell_length_b 12.777
_cell_length_c 13.189
_cell_volume 1668.730
_citation_journal_id_ASTM ZAACAB
_cod_data_source_file Thiele_ZAACAB_1989_1923.cif
_cod_data_source_block Br7Ge2Rb3
_cod_original_cell_volume 1668.73
_cod_database_code 1541041

loop_
_symmetry_equiv_pos_as_xyz
x,y,z
-x,y+1/2,-z+1/2
-x,-y,-z
x,-y-1/2,z-1/2

loop_
_atom_site_label
_atom_site_type_symbol
_atom_site_fract_x
_atom_site_fract_y
_atom_site_fract_z
_atom_site_occupancy
_atom_site_U_iso_or_equiv
Rb3 Rb+1 0.3877 0.1908 0.8127 1 0.0
Br7 Br-1 0.7242 0.2757 0.3862 1 0.0
Br1 Br-1 0.1931 0.9432 0.3993 1 0.0
Br6 Br-1 0.0836 0.1884 0.1991 1 0.0
Br3 Br-1 0.589 0.841 0.4545 1 0.0
Rb1 Rb+1 0.0502 0.1786 0.4656 1 0.0
Br5 Br-1 0.1614 0.0589 0.9588 1 0.0
Ge1 Ge+2 0.6421 0.0452 0.4305 1 0.0
Rb2 Rb+1 0.7203 0.3158 0.639 1 0.0
Br2 Br-1 0.8175 0.9954 0.328 1 0.0
Br4 Br-1 0.4221 0.0592 0.2012 1 0.0
Ge2 Ge+2 0.1754 0.0102 0.1471 1 0.0
